data_1502708
loop_
_publ_author_name
'Rodionova, T.'
'Komarov, V.'
'Villevald, G.'
'Aladko, L.'
'Karpova, T.'
'Manakov, A.'

_publ_section_title
;
 Calorimetric and structural studies of tetrabutylammonium chloride ionic
 clathrate hydrates.
;
_journal_issue 36
_journal_name_full 'The journal of physical chemistry. B'
_journal_page_first 11838
_journal_page_last 11846
_journal_paper_doi 10.1021/jp103939q
_journal_volume 114
_journal_year 2010
_chemical_formula_moiety '(C16 H36 N 1+), (Cl-),  32(H2 O)'
_chemical_formula_sum 'C16 H100 Cl N O32'
_chemical_formula_weight 845.4
_chemical_melting_point 287.9
_chemical_name_common
;
 tetrabutylammonium chloride TS I clathrate hydrate 
;
_chemical_name_systematic
; 
 tetrabutylammonium chloride clathrate hydrate  
;
_space_group_IT_number 84
_symmetry_cell_setting tetragonal
_symmetry_space_group_name_Hall '-P 4c'
_symmetry_space_group_name_H-M 'P 42/m'
_atom_sites_solution_hydrogens geom
_atom_sites_solution_primary direct
_atom_sites_solution_secondary difmap
_audit_creation_method SHELXL-97
_cell_angle_alpha 90.00
_cell_angle_beta 90.00
_cell_angle_gamma 90.00
_cell_formula_units_Z 4
_cell_length_a 23.5818(6)
_cell_length_b 23.5818(6)
_cell_length_c 12.4148(7)
_cell_measurement_reflns_used 40322
_cell_measurement_temperature 150(2)
_cell_measurement_theta_max 26.39
_cell_measurement_theta_min 1.73
_cell_volume 6903.9(5)
_computing_cell_refinement 'HKL Scalepack (Otwinowski & Minor 1997)'
_computing_data_collection 'Collect (Nonius BV, 1997-2000)'
_computing_data_reduction 'Denzo and Scalepack(Otwinowski&Minor, 1997)'
_computing_molecular_graphics 'local program'
_computing_publication_material 'local program'
_computing_structure_refinement 'SHELXL-97 (Sheldrick, 1997)'
_computing_structure_solution 'SHELXS-97 (Sheldrick, 1990)'
_diffrn_ambient_temperature 150(2)
_diffrn_detector_area_resol_mean 25
_diffrn_measured_fraction_theta_full 0.998
_diffrn_measured_fraction_theta_max 0.998
_diffrn_measurement_device_type 'CCD area detector'
_diffrn_measurement_method 'phi and omega scans'
_diffrn_radiation_monochromator graphite
_diffrn_radiation_source 'sealed tube'
_diffrn_radiation_type MoK\a
_diffrn_radiation_wavelength 0.71073
_diffrn_reflns_av_R_equivalents 0.0302
_diffrn_reflns_av_sigmaI/netI 0.0215
_diffrn_reflns_limit_h_max 16
_diffrn_reflns_limit_h_min -26
_diffrn_reflns_limit_k_max 26
_diffrn_reflns_limit_k_min -26
_diffrn_reflns_limit_l_max 14
_diffrn_reflns_limit_l_min -14
_diffrn_reflns_number 33658
_diffrn_reflns_theta_full 23.81
_diffrn_reflns_theta_max 23.81
_diffrn_reflns_theta_min 2.05
_diffrn_standards_number 0
_exptl_absorpt_coefficient_mu 0.134
_exptl_absorpt_correction_type none
_exptl_crystal_colour colourless
_exptl_crystal_density_diffrn 0.943
_exptl_crystal_density_method 'not measured'
_exptl_crystal_description 'tetragonal prism'
_exptl_crystal_F_000 2185
_exptl_crystal_size_max 0.40
_exptl_crystal_size_mid 0.40
_exptl_crystal_size_min 0.40
_refine_diff_density_max 1.075
_refine_diff_density_min -0.470
_refine_diff_density_rms 0.078
_refine_ls_extinction_method none
_refine_ls_goodness_of_fit_ref 1.084
_refine_ls_hydrogen_treatment constr
_refine_ls_matrix_type full
_refine_ls_number_parameters 210
_refine_ls_number_reflns 5583
_refine_ls_number_restraints 48
_refine_ls_restrained_S_all 1.079
_refine_ls_R_factor_all 0.1121
_refine_ls_R_factor_gt 0.1003
_refine_ls_shift/su_max 0.000
_refine_ls_shift/su_mean 0.000
_refine_ls_structure_factor_coef Fsqd
_refine_ls_weighting_details 'calc w=1/[\s^2^(Fo^2^)+(0.1238P)^2^+19.4641P] where P=(Fo^2^+2Fc^2^)/3'
_refine_ls_weighting_scheme calc
_refine_ls_wR_factor_gt 0.2784
_refine_ls_wR_factor_ref 0.2880
_reflns_number_gt 4743
_reflns_number_total 5583
_reflns_threshold_expression >2sigma(I)
_cod_data_source_file jp103939q_si_001.cif
_cod_data_source_block s2
_cod_depositor_comments
;
The following automatic conversions were performed:

'_symmetry_cell_setting' value 'Tetragonal' changed to 'tetragonal'
according to /home/saulius/struct/CIF-dictionaries/cif_core.dic
dictionary named 'cif_core.dic' version 2.4.2 from 2011-04-26.

Automatic conversion script
Id: cif_fix_values 1715 2011-07-08 13:25:40Z adriana 
;
_cod_database_code 1502708

loop_
_symmetry_equiv_pos_as_xyz
'x, y, z'
'-x, -y, z'
'-y, x, z+1/2'
'y, -x, z+1/2'
'-x, -y, -z'
'x, y, -z'
'y, -x, -z-1/2'
'-y, x, -z-1/2'

loop_
_atom_site_label
_atom_site_type_symbol
_atom_site_fract_x
_atom_site_fract_y
_atom_site_fract_z
_atom_site_U_iso_or_equiv
_atom_site_adp_type
_atom_site_occupancy
_atom_site_symmetry_multiplicity
_atom_site_calc_flag
_atom_site_refinement_flags
_atom_site_disorder_assembly
_atom_site_disorder_group
N1 N -0.20821(19) 0.44510(19) -0.004(3) 0.0321(15) Uiso 0.50 1 d PD A -1
C111 C -0.2629(3) 0.4679(3) -0.0531(7) 0.0376(18) Uiso 0.50 1 d PD A -1
H11A H -0.2530 0.4896 -0.1188 0.045 Uiso 0.50 1 calc PR A -1
H11B H -0.2864 0.4353 -0.0758 0.045 Uiso 0.50 1 calc PR A -1
C112 C -0.2983(3) 0.5054(3) 0.0183(9) 0.044(2) Uiso 0.50 1 d PD A -1
H12A H -0.2772 0.5406 0.0355 0.053 Uiso 0.50 1 calc PR A -1
H12B H -0.3068 0.4855 0.0867 0.053 Uiso 0.50 1 calc PR A -1
C113 C -0.3533(4) 0.5201(4) -0.0396(7) 0.047(2) Uiso 0.50 1 d PD A -1
H13A H -0.3752 0.4850 -0.0531 0.057 Uiso 0.50 1 calc PR A -1
H13B H -0.3445 0.5377 -0.1101 0.057 Uiso 0.50 1 calc PR A -1
C114 C -0.3892(4) 0.5615(4) 0.0286(8) 0.065(3) Uiso 0.50 1 d PD A -1
H14A H -0.4242 0.5708 -0.0102 0.097 Uiso 0.50 1 calc PR A -1
H14B H -0.3675 0.5963 0.0416 0.097 Uiso 0.50 1 calc PR A -1
H14C H -0.3987 0.5437 0.0976 0.097 Uiso 0.50 1 calc PR A -1
C121 C -0.1713(3) 0.4919(3) 0.0403(6) 0.0348(18) Uiso 0.50 1 d PD A -1
H21A H -0.1903 0.5074 0.1051 0.042 Uiso 0.50 1 calc PR A -1
H21B H -0.1352 0.4748 0.0643 0.042 Uiso 0.50 1 calc PR A -1
C122 C -0.1575(3) 0.5408(3) -0.0336(6) 0.041(2) Uiso 0.50 1 d PD A -1
H22A H -0.1931 0.5582 -0.0601 0.049 Uiso 0.50 1 calc PR A -1
H22B H -0.1359 0.5268 -0.0965 0.049 Uiso 0.50 1 calc PR A -1
C123 C -0.1225(4) 0.5851(3) 0.0267(7) 0.049(2) Uiso 0.50 1 d PD A -1
H23A H -0.1439 0.5978 0.0909 0.059 Uiso 0.50 1 calc PR A -1
H23B H -0.0868 0.5675 0.0518 0.059 Uiso 0.50 1 calc PR A -1
C124 C -0.1086(5) 0.6361(5) -0.0429(9) 0.066(3) Uiso 0.50 1 d PD A -1
H24A H -0.0875 0.6640 -0.0002 0.099 Uiso 1 2 calc SR A -1
H24B H -0.1439 0.6533 -0.0691 0.099 Uiso 0.50 1 calc PR A -1
H24C H -0.0855 0.6241 -0.1044 0.099 Uiso 0.50 1 calc PR A -1
C131 C -0.1749(3) 0.4152(3) -0.0929(7) 0.0330(17) Uiso 0.50 1 d PD A -1
H31A H -0.1671 0.4430 -0.1509 0.040 Uiso 0.50 1 calc PR A -1
H31B H -0.1379 0.4032 -0.0629 0.040 Uiso 0.50 1 calc PR A -1
C132 C -0.2031(4) 0.3639(4) -0.1428(7) 0.0399(15) Uiso 0.50 1 d PD A -1
H32A H -0.2109 0.3354 -0.0862 0.048 Uiso 0.50 1 calc PR A -1
H32B H -0.2396 0.3752 -0.1755 0.048 Uiso 0.50 1 calc PR A -1
C133 C -0.1653(4) 0.3382(4) -0.2280(8) 0.0472(17) Uiso 0.50 1 d PD A -1
H33A H -0.1290 0.3263 -0.1950 0.057 Uiso 0.50 1 calc PR A -1
H33B H -0.1568 0.3670 -0.2838 0.057 Uiso 0.50 1 calc PR A -1
C134 C -0.1944(5) 0.2867(5) -0.2802(10) 0.062(2) Uiso 0.50 1 d PD A -1
H34A H -0.1691 0.2700 -0.3342 0.092 Uiso 0.50 1 calc PR A -1
H34B H -0.2297 0.2988 -0.3150 0.092 Uiso 0.50 1 calc PR A -1
H34C H -0.2030 0.2584 -0.2247 0.092 Uiso 0.50 1 calc PR A -1
C141 C -0.2244(3) 0.4047(3) 0.0863(7) 0.0342(18) Uiso 0.50 1 d PD A -1
H41A H -0.2429 0.4270 0.1441 0.041 Uiso 0.50 1 calc PR A -1
H41B H -0.2529 0.3776 0.0582 0.041 Uiso 0.50 1 calc PR A -1
C142 C -0.1761(4) 0.3710(4) 0.1359(7) 0.0399(15) Uiso 0.50 1 d PD A -1
H42A H -0.1473 0.3969 0.1666 0.048 Uiso 0.50 1 calc PR A -1
H42B H -0.1576 0.3471 0.0804 0.048 Uiso 0.50 1 calc PR A -1
C143 C -0.2015(4) 0.3335(4) 0.2249(8) 0.0472(17) Uiso 0.50 1 d PD A -1
H43A H -0.2184 0.3584 0.2805 0.057 Uiso 0.50 1 calc PR A -1
H43B H -0.2324 0.3105 0.1934 0.057 Uiso 0.50 1 calc PR A -1
C144 C -0.1606(5) 0.2951(5) 0.2772(10) 0.062(2) Uiso 0.50 1 d PD A -1
H44A H -0.1800 0.2731 0.3331 0.092 Uiso 0.50 1 calc PR A -1
H44B H -0.1301 0.3174 0.3099 0.092 Uiso 0.50 1 calc PR A -1
H44C H -0.1446 0.2693 0.2233 0.092 Uiso 0.50 1 calc PR A -1
N2 N 0.0000 0.0000 0.2500 0.034(3) Uiso 0.305(6) 4 d SPD B -2
C211 C -0.0360(6) -0.0393(6) 0.1813(12) 0.042(3) Uiso 0.305(6) 1 d PD B -2
H51A H -0.0559 -0.0659 0.2300 0.050 Uiso 0.305(6) 1 calc PR B -2
H51B H -0.0652 -0.0161 0.1449 0.050 Uiso 0.305(6) 1 calc PR B -2
C212 C -0.0054(7) -0.0739(6) 0.0963(12) 0.038(3) Uiso 0.305(6) 1 d PD B -2
H52A H 0.0162 -0.0484 0.0481 0.046 Uiso 0.305(6) 1 calc PR B -2
H52B H 0.0216 -0.1002 0.1312 0.046 Uiso 0.305(6) 1 calc PR B -2
C213 C -0.0483(9) -0.1070(8) 0.0318(14) 0.065(3) Uiso 0.305(6) 1 d PD B -2
H53A H -0.0767 -0.0807 0.0014 0.078 Uiso 0.611(11) 2 calc SPR B -2
H53B H -0.0683 -0.1339 0.0799 0.078 Uiso 0.305(6) 1 calc PR B -2
C214 C -0.0200(9) -0.1402(9) -0.0603(17) 0.065(3) Uiso 0.305(6) 1 d PD B -2
H54A H -0.0490 -0.1608 -0.1010 0.097 Uiso 0.305(6) 1 calc PR B -2
H54B H 0.0074 -0.1672 -0.0303 0.097 Uiso 0.305(6) 1 calc PR B -2
H54C H -0.0003 -0.1137 -0.1084 0.097 Uiso 0.305(6) 1 calc PR B -2
N3 N 0.0000 0.0000 0.2500 0.034(3) Uiso 0.195(6) 4 d SPD B -3
C311 C -0.0117(9) 0.0520(9) 0.1810(19) 0.042(3) Uiso 0.195(6) 1 d PD B -3
H61A H -0.0486 0.0464 0.1445 0.050 Uiso 0.195(6) 1 calc PR B -3
H61B H -0.0157 0.0851 0.2293 0.050 Uiso 0.195(6) 1 calc PR B -3
C312 C 0.0321(11) 0.0662(9) 0.0963(18) 0.038(3) Uiso 0.195(6) 1 d PD B -3
H62A H 0.0387 0.0330 0.0491 0.046 Uiso 0.195(6) 1 calc PR B -3
H62B H 0.0684 0.0766 0.1310 0.046 Uiso 0.195(6) 1 calc PR B -3
C313 C 0.0099(13) 0.1155(13) 0.031(2) 0.065(3) Uiso 0.195(6) 1 d PD B -3
H63A H 0.0052 0.1488 0.0785 0.078 Uiso 0.195(6) 1 calc PR B -3
H63B H -0.0279 0.1055 0.0016 0.078 Uiso 0.389(11) 2 calc SPR B -3
C314 C 0.0504(14) 0.1318(14) -0.065(3) 0.065(3) Uiso 0.195(6) 1 d PD B -3
H64A H 0.0359 0.1658 -0.1013 0.097 Uiso 0.195(6) 1 calc PR B -3
H64B H 0.0520 0.1004 -0.1169 0.097 Uiso 0.195(6) 1 calc PR B -3
H64C H 0.0885 0.1394 -0.0374 0.097 Uiso 0.195(6) 1 calc PR B -3
Cl1 Cl 0.0897(19) 0.8398(19) 0.253(4) 0.043(18) Uiso 0.023(4) 1 d P . 4
OC11 O 0.13496(13) 0.85964(13) 0.1877(3) 0.0457(9) Uiso 0.977(4) 1 d P . 4
OC12 O 0.04989(12) 0.81298(12) 0.3136(2) 0.0424(8) Uiso 0.977(4) 1 d P . 4
Cl2 Cl 0.85580(10) 0.22162(11) 0.0000 0.0386(12) Uiso 0.345(14) 2 d SP . 4
OC2 O 0.85580(10) 0.22162(11) 0.0000 0.0386(12) Uiso 0.655(14) 2 d SP . 4
Cl3 Cl 0.27343(16) 0.30733(16) 0.0000 0.0635(19) Uiso 0.240(16) 2 d SP . 4
OC3 O 0.27343(16) 0.30733(16) 0.0000 0.0635(19) Uiso 0.760(16) 2 d SP . 4
Cl4 Cl 0.0000 0.0000 0.2500 0.034(3) Uiso 0.05(2) 4 d SP . 4
OC4 O 0.0000 0.0000 0.2500 0.034(3) Uiso 0.45(2) 4 d SP . 4
O001 O 0.47528(16) 0.76153(16) 0.2119(3) 0.0669(10) Uiso 1 1 d . . 4
O002 O 0.5000 0.5000 0.2500 0.0397(13) Uiso 1 4 d S . 4
O003 O 0.33903(17) 0.07033(17) 0.0000 0.0397(10) Uiso 1 2 d S . 4
O004 O 0.77488(17) 0.89650(17) 0.0000 0.0384(10) Uiso 1 2 d S . 4
O005 O 0.39071(17) 0.26881(17) 0.0000 0.0399(10) Uiso 1 2 d S . 4
O006 O 0.18777(17) 0.21830(17) 0.0000 0.0412(10) Uiso 1 2 d S . 4
O007 O 0.63768(12) -0.00211(12) 0.1768(2) 0.0422(7) Uiso 1 1 d . . 4
O008 O 0.52593(12) 0.40730(12) 0.1157(2) 0.0406(7) Uiso 1 1 d . . 4
O009 O 0.55188(13) 0.67802(13) 0.1698(3) 0.0460(8) Uiso 1 1 d . . 4
O010 O 0.87243(12) 0.76612(12) 0.1933(2) 0.0433(7) Uiso 1 1 d . . 4
O011 O 0.57778(17) 0.84660(17) 0.0000 0.0402(10) Uiso 1 2 d S . 4
O012 O 0.96175(12) 0.45576(12) 0.2071(2) 0.0427(7) Uiso 1 1 d . . 4
O013 O 0.31557(13) 0.81940(13) 0.1835(3) 0.0471(8) Uiso 1 1 d . . 4
O014 O 0.63022(13) 0.63022(13) 0.3083(3) 0.0493(8) Uiso 1 1 d . . 4
O015 O 0.49441(13) 0.12818(13) 0.1704(3) 0.0462(8) Uiso 1 1 d . . 4
O016 O 0.60474(12) 0.10375(12) 0.1105(2) 0.0436(8) Uiso 1 1 d . . 4
O017 O 0.95478(18) 0.29124(18) 0.0000 0.0420(10) Uiso 1 2 d S . 4
O018 O 0.7309(2) 0.2271(2) 0.0000 0.0538(12) Uiso 1 2 d S . 4
O019 O 0.6669(2) 0.3240(2) 0.0000 0.0532(12) Uiso 1 2 d S C 4
O020 O 0.01274(12) 0.26665(12) 0.1989(3) 0.0449(8) Uiso 1 1 d . . 4
O021 O 0.26619(14) 0.36727(14) 0.1944(3) 0.0528(9) Uiso 1 1 d . . 4
O022 O 0.0397(2) 0.5874(2) 0.0000 0.0547(12) Uiso 1 2 d S . 4
O101 O 0.1016(3) 0.9705(3) 0.1318(6) 0.052(3) Uiso 0.508(13) 1 d P . 4
O102 O 0.1421(3) 0.9603(3) 0.0818(6) 0.061(3) Uiso 0.496(13) 1 d P . 4
O201 O 0.5781(7) 0.2402(7) 0.0000 0.062(5) Uiso 0.389(14) 2 d SP . 4
O202 O 0.5593(14) 0.2670(15) 0.0000 0.062(7) Uiso 0.179(13) 2 d SP . 4

loop_
_atom_type_symbol
_atom_type_description
_atom_type_scat_dispersion_real
_atom_type_scat_dispersion_imag
_atom_type_scat_source
C C 0.0033 0.0016 'International Tables Vol C Tables 4.2.6.8 and 6.1.1.4'
H H 0.0000 0.0000 'International Tables Vol C Tables 4.2.6.8 and 6.1.1.4'
N N 0.0061 0.0033 'International Tables Vol C Tables 4.2.6.8 and 6.1.1.4'
O O 0.0106 0.0060 'International Tables Vol C Tables 4.2.6.8 and 6.1.1.4'
Cl Cl 0.1484 0.1585 'International Tables Vol C Tables 4.2.6.8 and 6.1.1.4'
B B 0.0013 0.0007 'International Tables Vol C Tables 4.2.6.8 and 6.1.1.4'

loop_
_geom_angle_atom_site_label_1
_geom_angle_atom_site_label_2
_geom_angle_atom_site_label_3
_geom_angle
_geom_angle_site_symmetry_1
_geom_angle_site_symmetry_3
C121 N1 C141 109.4(19) . .
C121 N1 C111 112.0(5) . .
C141 N1 C111 107.6(7) . .
C121 N1 C131 107.8(8) . .
C141 N1 C131 111.9(5) . .
C111 N1 C131 108.1(19) . .
C112 C111 N1 116.3(12) . .
C111 C112 C113 109.2(8) . .
C112 C113 C114 110.6(7) . .
C122 C121 N1 117.4(12) . .
C121 C122 C123 109.9(6) . .
C124 C123 C122 112.4(7) . .
C132 C131 N1 116.1(6) . .
C133 C132 C131 110.4(8) . .
C132 C133 C134 110.4(9) . .
C142 C141 N1 116.0(7) . .
C141 C142 C143 107.4(8) . .
C144 C143 C142 114.6(9) . .
C212 C211 N2 117.0(11) . .
C213 C212 C211 109.3(14) . .
C212 C213 C214 111.6(18) . .
C312 C311 N3 116.6(17) . .
C311 C312 C313 108(2) . .
C312 C313 C314 113(3) . .
OC12 Cl1 OC11 171(4) . .
OC12 Cl1 O101 136(3) . .
OC11 Cl1 O101 52.7(15) . .
OC12 Cl1 O101 52.6(16) . 7_466
OC11 Cl1 O101 136(2) . 7_466
O101 Cl1 O101 83.6(10) . 7_466
OC12 Cl1 O004 50.5(16) . 3_655
OC11 Cl1 O004 126(2) . 3_655
O101 Cl1 O004 141.2(15) . 3_655
O101 Cl1 O004 83.4(11) 7_466 3_655
OC12 Cl1 O020 46.1(15) . 2_565
OC11 Cl1 O020 130(3) . 2_565
O101 Cl1 O020 127.4(14) . 2_565
O101 Cl1 O020 78.9(10) 7_466 2_565
O004 Cl1 O020 85.3(10) 3_655 2_565
OC12 Cl1 O010 131(3) . 8_656
OC11 Cl1 O010 46.7(15) . 8_656
O101 Cl1 O010 79.0(10) . 8_656
O101 Cl1 O010 128.0(14) 7_466 8_656
O004 Cl1 O010 80.6(10) 3_655 8_656
O020 Cl1 O010 147.3(14) 2_565 8_656
OC12 Cl1 OC2 122(2) . 5_665
OC11 Cl1 OC2 51.9(16) . 5_665
O101 Cl1 OC2 87.3(11) . 5_665
O101 Cl1 OC2 142.8(14) 7_466 5_665
O004 Cl1 OC2 123.4(13) 3_655 5_665
O020 Cl1 OC2 78.4(9) 2_565 5_665
O010 Cl1 OC2 84.9(10) 8_656 5_665
OC12 Cl1 Cl2 122(2) . 5_665
OC11 Cl1 Cl2 51.9(16) . 5_665
O101 Cl1 Cl2 87.3(11) . 5_665
O101 Cl1 Cl2 142.8(14) 7_466 5_665
O004 Cl1 Cl2 123.4(13) 3_655 5_665
O020 Cl1 Cl2 78.4(9) 2_565 5_665
O010 Cl1 Cl2 84.9(10) 8_656 5_665
OC2 Cl1 Cl2 0.00(7) 5_665 5_665
OC12 Cl1 O102 34.6(14) . 7_466
OC11 Cl1 O102 154(2) . 7_466
O101 Cl1 O102 101.9(11) . 7_466
O101 Cl1 O102 18.3(3) 7_466 7_466
O004 Cl1 O102 68.6(9) 3_655 7_466
O020 Cl1 O102 68.0(8) 2_565 7_466
O010 Cl1 O102 131.2(14) 8_656 7_466
OC2 Cl1 O102 143.6(14) 5_665 7_466
Cl2 Cl1 O102 143.6(14) 5_665 7_466
OC12 Cl1 O102 153(3) . .
OC11 Cl1 O102 35.0(13) . .
O101 Cl1 O102 17.9(3) . .
O101 Cl1 O102 101.6(11) 7_466 .
O004 Cl1 O102 143.9(14) 3_655 .
O020 Cl1 O102 130.8(14) 2_565 .
O010 Cl1 O102 68.1(8) 8_656 .
OC2 Cl1 O102 72.6(9) 5_665 .
Cl2 Cl1 O102 72.6(9) 5_665 .
O102 Cl1 O102 119.8(12) 7_466 .
Cl1 OC11 O102 127.6(19) . .
Cl1 OC11 OC12 4.2(18) . .
O102 OC11 OC12 131.6(2) . .
Cl1 OC11 O010 111.5(19) . 8_656
O102 OC11 O010 96.36(19) . 8_656
OC12 OC11 O010 110.56(14) . 8_656
Cl1 OC11 O101 103.7(18) . .
O102 OC11 O101 24.20(19) . .
OC12 OC11 O101 107.79(18) . .
O010 OC11 O101 105.35(18) 8_656 .
Cl1 OC11 Cl2 106.5(19) . 5_665
O102 OC11 Cl2 100.12(19) . 5_665
OC12 OC11 Cl2 103.60(12) . 5_665
O010 OC11 Cl2 114.71(13) 8_656 5_665
O101 OC11 Cl2 114.72(18) . 5_665
Cl1 OC11 OC2 106.5(19) . 5_665
O102 OC11 OC2 100.12(19) . 5_665
OC12 OC11 OC2 103.60(12) . 5_665
O010 OC11 OC2 114.71(13) 8_656 5_665
O101 OC11 OC2 114.72(18) . 5_665
Cl2 OC11 OC2 0.00(12) 5_665 5_665
Cl1 OC12 O102 128.7(19) . 7_466
Cl1 OC12 OC11 4.4(19) . .
O102 OC12 OC11 133.1(2) 7_466 .
Cl1 OC12 O020 113(2) . 2_565
O102 OC12 O020 95.49(19) 7_466 2_565
OC11 OC12 O020 111.33(14) . 2_565
Cl1 OC12 O004 107(2) . 3_655
O102 OC12 O004 94.7(2) 7_466 3_655
OC11 OC12 O004 105.55(14) . 3_655
O020 OC12 O004 116.65(14) 2_565 3_655
Cl1 OC12 O101 105.0(19) . 7_466
O102 OC12 O101 24.15(19) 7_466 7_466
OC11 OC12 O101 109.33(18) . 7_466
O020 OC12 O101 104.57(17) 2_565 7_466
O004 OC12 O101 109.31(19) 3_655 7_466
O017 Cl2 O018 142.36(15) . .
O017 Cl2 OC11 107.79(10) . 5_665
O018 Cl2 OC11 95.73(10) . 5_665
O017 Cl2 OC11 107.79(10) . 2_665
O018 Cl2 OC11 95.73(10) . 2_665
OC11 Cl2 OC11 100.78(14) 5_665 2_665
O017 Cl2 Cl1 86.6(7) . 5_665
O018 Cl2 Cl1 111.5(7) . 5_665
OC11 Cl2 Cl1 21.6(7) 5_665 5_665
OC11 Cl2 Cl1 112.4(7) 2_665 5_665
O017 Cl2 Cl1 86.6(7) . 2_665
O018 Cl2 Cl1 111.5(7) . 2_665
OC11 Cl2 Cl1 112.4(7) 5_665 2_665
OC11 Cl2 Cl1 21.6(7) 2_665 2_665
Cl1 Cl2 Cl1 116.6(14) 5_665 2_665
O021 Cl3 O021 118.94(19) 6 .
O021 Cl3 O005 102.43(12) 6 .
O021 Cl3 O005 102.43(12) . .
O021 Cl3 O006 108.73(11) 6 .
O021 Cl3 O006 108.74(11) . .
O005 Cl3 O006 115.71(17) . .
O101 Cl4 O101 104.88(12) 1_545 7_456
O101 Cl4 O101 104.89(12) 1_545 8_656
O101 Cl4 O101 119.1(3) 7_456 8_656
O101 Cl4 O101 119.1(3) 1_545 2_565
O101 Cl4 O101 104.88(12) 7_456 2_565
O101 Cl4 O101 104.88(12) 8_656 2_565
O101 OC4 O101 104.88(12) 1_545 7_456
O101 OC4 O101 104.89(12) 1_545 8_656
O101 OC4 O101 119.1(3) 7_456 8_656
O101 OC4 O101 119.1(3) 1_545 2_565
O101 OC4 O101 104.88(12) 7_456 2_565
O101 OC4 O101 104.88(12) 8_656 2_565
O009 O001 O015 118.44(16) . 2_665
O009 O001 O202 80.9(8) . 5_665
O015 O001 O202 97.2(7) 2_665 5_665
O009 O001 O021 120.06(16) . 7_566
O015 O001 O021 121.45(16) 2_665 7_566
O202 O001 O021 93.8(6) 5_665 7_566
O009 O001 O201 95.9(4) . 5_665
O015 O001 O201 87.5(3) 2_665 5_665
O202 O001 O201 15.3(6) 5_665 5_665
O021 O001 O201 88.8(3) 7_566 5_665
O008 O002 O008 110.53(6) 8_656 2_665
O008 O002 O008 110.52(6) 8_656 .
O008 O002 O008 107.39(12) 2_665 .
O008 O002 O008 107.39(12) 8_656 7_566
O008 O002 O008 110.52(6) 2_665 7_566
O008 O002 O008 110.52(6) . 7_566
O011 O003 O007 105.64(13) 5_665 5_655
O011 O003 O007 105.63(13) 5_665 2_655
O007 O003 O007 104.48(18) 5_655 2_655
O011 O003 O004 118.80(18) 5_665 5_665
O007 O003 O004 110.61(12) 5_655 5_665
O007 O003 O004 110.61(12) 2_655 5_665
OC12 O004 OC12 112.33(18) 7_566 4_564
OC12 O004 O003 100.53(12) 7_566 5_665
OC12 O004 O003 100.53(12) 4_564 5_665
OC12 O004 O006 109.38(12) 7_566 5_665
OC12 O004 O006 109.38(12) 4_564 5_665
O003 O004 O006 124.26(18) 5_665 5_665
OC12 O004 Cl1 123.6(8) 7_566 4_564
OC12 O004 Cl1 22.1(8) 4_564 4_564
O003 O004 Cl1 113.6(8) 5_665 4_564
O006 O004 Cl1 87.3(8) 5_665 4_564
OC12 O004 Cl1 22.1(8) 7_566 7_566
OC12 O004 Cl1 123.6(8) 4_564 7_566
O003 O004 Cl1 113.6(8) 5_665 7_566
O006 O004 Cl1 87.3(8) 5_665 7_566
Cl1 O004 Cl1 126.0(15) 4_564 7_566
O009 O005 O009 97.61(18) 2_665 5_665
O009 O005 O011 107.73(13) 2_665 5_665
O009 O005 O011 107.73(13) 5_665 5_665
O009 O005 Cl3 108.63(13) 2_665 .
O009 O005 Cl3 108.63(13) 5_665 .
O011 O005 Cl3 123.45(18) 5_665 .
O010 O006 O010 117.14(19) 5_665 2_665
O010 O006 O004 106.29(12) 5_665 5_665
O010 O006 O004 106.29(12) 2_665 5_665
O010 O006 Cl3 104.82(12) 5_665 .
O010 O006 Cl3 104.82(12) 2_665 .
O004 O006 Cl3 118.08(18) 5_665 .
O016 O007 O020 106.52(13) . 8_656
O016 O007 O012 102.19(12) . 8_646
O020 O007 O012 113.51(14) 8_656 8_646
O016 O007 O003 110.29(14) . 5_655
O020 O007 O003 110.77(14) 8_656 5_655
O012 O007 O003 113.02(14) 8_646 5_655
O014 O008 O009 105.61(13) 7_566 2_665
O014 O008 O002 103.76(11) 7_566 .
O009 O008 O002 105.84(11) 2_665 .
O014 O008 O008 109.87(9) 7_566 6
O009 O008 O008 103.86(9) 2_665 6
O002 O008 O008 126.31(6) . 6
O014 O008 O202 70.0(5) 7_566 .
O009 O008 O202 65.8(4) 2_665 .
O002 O008 O202 166.4(2) . .
O008 O008 O202 67.1(2) 6 .
O001 O009 O014 128.24(16) . .
O001 O009 O005 98.12(15) . 5_665
O014 O009 O005 109.12(14) . 5_665
O001 O009 O008 97.51(13) . 2_665
O014 O009 O008 107.08(13) . 2_665
O005 O009 O008 117.19(14) 5_665 2_665
O001 O009 O202 50.9(4) . 5_665
O014 O009 O202 175.2(4) . 5_665
O005 O009 O202 75.5(4) 5_665 5_665
O008 O009 O202 69.0(5) 2_665 5_665
O013 O010 OC11 104.01(13) 7_566 7_566
O013 O010 O006 109.61(14) 7_566 5_665
OC11 O010 O006 106.81(14) 7_566 5_665
O013 O010 O020 103.32(13) 7_566 2_665
OC11 O010 O020 108.76(13) 7_566 2_665
O006 O010 O020 122.84(14) 5_665 2_665
O013 O010 Cl1 117.7(8) 7_566 7_566
OC11 O010 Cl1 21.8(8) 7_566 7_566
O006 O010 Cl1 85.8(8) 5_665 7_566
O020 O010 Cl1 117.8(7) 2_665 7_566
O003 O011 O015 106.39(13) 5_665 5_665
O003 O011 O015 106.39(13) 5_665 2_665
O015 O011 O015 99.12(18) 5_665 2_665
O003 O011 O005 119.69(19) 5_665 5_665
O015 O011 O005 111.57(13) 5_665 5_665
O015 O011 O005 111.57(13) 2_665 5_665
O012 O012 O015 104.61(14) 2_765 8_656
O012 O012 O022 106.66(12) 2_765 5_665
O015 O012 O022 128.56(16) 8_656 5_665
O012 O012 O007 113.64(14) 2_765 7_666
O015 O012 O007 102.25(13) 8_656 7_666
O022 O012 O007 101.24(14) 5_665 7_666
O018 O013 O010 111.16(15) 5_665 8_656
O018 O013 O016 105.12(15) 5_665 2_665
O010 O013 O016 111.05(13) 8_656 2_665
O018 O013 O021 109.47(15) 5_665 7_566
O010 O013 O021 109.27(14) 8_656 7_566
O016 O013 O021 110.71(14) 2_665 7_566
O018 O013 O201 66.8(2) 5_665 5_665
O010 O013 O201 174.4(2) 8_656 5_665
O016 O013 O201 65.4(2) 2_665 5_665
O021 O013 O201 76.2(2) 7_566 5_665
O019 O014 O009 132.20(17) 3_655 .
O019 O014 O008 96.26(15) 3_655 8_656
O009 O014 O008 111.07(14) . 8_656
O019 O014 O021 94.99(15) 3_655 2_665
O009 O014 O021 104.98(14) . 2_665
O008 O014 O021 117.66(14) 8_656 2_665
O019 O014 O202 49.0(4) 3_655 3_655
O009 O014 O202 177.4(6) . 3_655
O008 O014 O202 66.4(6) 8_656 3_655
O021 O014 O202 76.7(4) 2_665 3_655
O001 O015 O012 135.19(16) 2_665 7_566
O001 O015 O016 90.16(13) 2_665 .
O012 O015 O016 107.35(13) 7_566 .
O001 O015 O011 95.71(15) 2_665 5_665
O012 O015 O011 112.39(14) 7_566 5_665
O016 O015 O011 114.57(14) . 5_665
O007 O016 O016 107.46(9) . 6
O007 O016 O013 107.83(13) . 2_665
O016 O016 O013 109.12(9) 6 2_665
O007 O016 O015 112.06(13) . .
O016 O016 O015 105.59(9) 6 .
O013 O016 O015 114.51(14) 2_665 .
O007 O016 O201 172.1(2) . .
O016 O016 O201 67.29(12) 6 .
O013 O016 O201 69.7(2) 2_665 .
O015 O016 O201 75.5(2) . .
Cl2 O017 O022 127.73(18) . 5_665
Cl2 O017 O020 105.80(11) . 1_655
O022 O017 O020 100.34(12) 5_665 1_655
Cl2 O017 O020 105.80(11) . 6_655
O022 O017 O020 100.34(12) 5_665 6_655
O020 O017 O020 117.96(19) 1_655 6_655
O019 O018 O013 96.48(14) . 2_665
O019 O018 O013 96.48(14) . 5_665
O013 O018 O013 111.5(2) 2_665 5_665
O019 O018 Cl2 126.0(2) . .
O013 O018 Cl2 112.33(13) 2_665 .
O013 O018 Cl2 112.33(13) 5_665 .
O019 O018 O201 51.6(3) . .
O013 O018 O201 68.76(16) 2_665 .
O013 O018 O201 68.76(16) 5_665 .
Cl2 O018 O201 177.6(3) . .
O018 O019 O014 120.01(11) . 4_564
O018 O019 O014 120.01(11) . 7_566
O014 O019 O014 119.7(2) 4_564 7_566
O018 O019 O202 95.5(8) . .
O014 O019 O202 84.6(4) 4_564 .
O014 O019 O202 84.6(4) 7_566 .
O018 O019 O201 80.1(4) . .
O014 O019 O201 92.3(2) 4_564 .
O014 O019 O201 92.3(2) 7_566 .
O202 O019 O201 15.4(6) . .
O007 O020 OC12 101.44(13) 7_566 2_565
O007 O020 O010 111.14(13) 7_566 2_665
OC12 O020 O010 109.75(13) 2_565 2_665
O007 O020 O017 104.77(14) 7_566 1_455
OC12 O020 O017 108.83(14) 2_565 1_455
O010 O020 O017 119.35(14) 2_665 1_455
O007 O020 Cl1 112.8(8) 7_566 2_565
OC12 O020 Cl1 20.6(8) 2_565 2_565
O010 O020 Cl1 117.7(7) 2_665 2_565
O017 O020 Cl1 88.9(8) 1_455 2_565
Cl3 O021 O013 106.87(14) . 8_656
Cl3 O021 O014 112.90(15) . 2_665
O013 O021 O014 111.19(15) 8_656 2_665
Cl3 O021 O001 144.00(17) . 8_656
O013 O021 O001 90.17(14) 8_656 8_656
O014 O021 O001 88.61(14) 2_665 8_656
O012 O022 O012 136.8(2) 5_665 2_665
O012 O022 O017 111.62(11) 5_665 5_665
O012 O022 O017 111.62(11) 2_665 5_665
O102 O101 OC11 73.1(5) . .
O102 O101 O102 37.4(4) . 6
OC11 O101 O102 93.3(2) . 6
O102 O101 OC12 71.5(5) . 8_666
OC11 O101 OC12 110.9(2) . 8_666
O102 O101 OC12 92.3(2) 6 8_666
O102 O101 OC4 177.5(6) . 1_565
OC11 O101 OC4 109.2(2) . 1_565
O102 O101 OC4 140.8(3) 6 1_565
OC12 O101 OC4 108.0(2) 8_666 1_565
O102 O101 Cl4 177.5(6) . 1_565
OC11 O101 Cl4 109.2(2) . 1_565
O102 O101 Cl4 140.8(3) 6 1_565
OC12 O101 Cl4 108.0(2) 8_666 1_565
OC4 O101 Cl4 0.0 1_565 1_565
O102 O101 O101 57.7(5) . 6
OC11 O101 O101 104.26(16) . 6
O102 O101 O101 20.36(19) 6 6
OC12 O101 O101 103.84(15) 8_666 6
OC4 O101 O101 120.45(13) 1_565 6
Cl4 O101 O101 120.45(13) 1_565 6
O102 O101 Cl1 96.5(9) . .
OC11 O101 Cl1 23.6(8) . .
O102 O101 Cl1 111.1(8) 6 .
OC12 O101 Cl1 123.1(8) 8_666 .
OC4 O101 Cl1 85.8(8) 1_565 .
Cl4 O101 Cl1 85.8(8) 1_565 .
O101 O101 Cl1 115.9(8) 6 .
O102 O101 Cl1 93.6(9) . 8_666
OC11 O101 Cl1 122.9(8) . 8_666
O102 O101 Cl1 108.9(8) 6 8_666
OC12 O101 Cl1 22.4(8) 8_666 8_666
OC4 O101 Cl1 85.7(8) 1_565 8_666
Cl4 O101 Cl1 85.7(8) 1_565 8_666
O101 O101 Cl1 114.6(8) 6 8_666
Cl1 O101 Cl1 125.6(2) . 8_666
O101 O102 O102 122.3(5) . 6
O101 O102 OC12 84.4(5) . 8_666
O102 O102 OC12 118.78(17) 6 8_666
O101 O102 OC11 82.7(5) . .
O102 O102 OC11 118.94(17) 6 .
OC12 O102 OC11 118.4(3) 8_666 .
O101 O102 O101 101.9(6) . 6
O102 O102 O101 20.36(19) 6 6
OC12 O102 O101 121.1(3) 8_666 6
OC11 O102 O101 120.5(3) . 6
O101 O102 Cl1 68.1(8) . 8_666
O102 O102 Cl1 123.7(7) 6 8_666
OC12 O102 Cl1 16.7(7) 8_666 8_666
OC11 O102 Cl1 117.2(8) . 8_666
O101 O102 Cl1 119.3(8) 6 8_666
O101 O102 Cl1 65.5(8) . .
O102 O102 Cl1 124.4(7) 6 .
OC12 O102 Cl1 116.8(8) 8_666 .
OC11 O102 Cl1 17.4(7) . .
O101 O102 Cl1 118.9(8) 6 .
Cl1 O102 Cl1 110.4(7) 8_666 .
O202 O201 O019 82(3) . .
O202 O201 O001 76.3(11) . 5_665
O019 O201 O001 108.9(3) . 5_665
O202 O201 O001 76.3(11) . 2_665
O019 O201 O001 108.9(3) . 2_665
O001 O201 O001 128.8(6) 5_665 2_665
O202 O201 O016 147(2) . 6
O019 O201 O016 119.5(5) . 6
O001 O201 O016 73.4(3) 5_665 6
O001 O201 O016 114.3(4) 2_665 6
O202 O201 O016 147(2) . .
O019 O201 O016 119.5(5) . .
O001 O201 O016 114.3(4) 5_665 .
O001 O201 O016 73.4(3) 2_665 .
O016 O201 O016 45.4(2) 6 .
O202 O201 O018 130(3) . .
O019 O201 O018 48.2(3) . .
O001 O201 O018 115.4(3) 5_665 .
O001 O201 O018 115.4(3) 2_665 .
O016 O201 O018 75.3(3) 6 .
O016 O201 O018 75.3(3) . .
O202 O201 O013 135.0(14) . 2_665
O019 O201 O013 76.5(3) . 2_665
O001 O201 O013 148.2(5) 5_665 2_665
O001 O201 O013 74.30(18) 2_665 2_665
O016 O201 O013 76.8(4) 6 2_665
O016 O201 O013 44.95(19) . 2_665
O018 O201 O013 44.4(2) . 2_665
O202 O201 O013 135.0(14) . 5_665
O019 O201 O013 76.5(3) . 5_665
O001 O201 O013 74.30(18) 5_665 5_665
O001 O201 O013 148.2(5) 2_665 5_665
O016 O201 O013 44.95(19) 6 5_665
O016 O201 O013 76.8(4) . 5_665
O018 O201 O013 44.44(19) . 5_665
O013 O201 O013 76.8(4) 2_665 5_665
O201 O202 O001 88.4(13) . 5_665
O201 O202 O001 88.4(13) . 2_665
O001 O202 O001 136.3(11) 5_665 2_665
O201 O202 O019 83(3) . .
O001 O202 O019 111.4(6) 5_665 .
O001 O202 O019 111.4(6) 2_665 .
O201 O202 O009 135.5(17) . 2_665
O001 O202 O009 114.8(10) 5_665 2_665
O001 O202 O009 48.2(4) 2_665 2_665
O019 O202 O009 118.3(9) . 2_665
O201 O202 O009 135.5(17) . 5_665
O001 O202 O009 48.2(4) 5_665 5_665
O001 O202 O009 114.8(10) 2_665 5_665
O019 O202 O009 118.3(9) . 5_665
O009 O202 O009 71.6(7) 2_665 5_665
O201 O202 O008 149(2) . 6
O001 O202 O008 77.9(6) 5_665 6
O001 O202 O008 120.8(10) 2_665 6
O019 O202 O008 76.6(7) . 6
O009 O202 O008 75.5(7) 2_665 6
O009 O202 O008 45.2(4) 5_665 6
O201 O202 O008 149(2) . .
O001 O202 O008 120.8(10) 5_665 .
O001 O202 O008 77.9(6) 2_665 .
O019 O202 O008 76.6(7) . .
O009 O202 O008 45.2(4) 2_665 .
O009 O202 O008 75.5(7) 5_665 .
O008 O202 O008 45.8(5) 6 .
O201 O202 O014 106(2) . 4_564
O001 O202 O014 72.3(3) 5_665 4_564
O001 O202 O014 149.5(9) 2_665 4_564
O019 O202 O014 46.4(4) . 4_564
O009 O202 O014 117.3(10) 2_665 4_564
O009 O202 O014 73.9(4) 5_665 4_564
O008 O202 O014 43.6(3) 6 4_564
O008 O202 O014 76.4(6) . 4_564
O201 O202 O014 106(2) . 7_566
O001 O202 O014 149.5(9) 5_665 7_566
O001 O202 O014 72.3(3) 2_665 7_566
O019 O202 O014 46.4(4) . 7_566
O009 O202 O014 73.9(5) 2_665 7_566
O009 O202 O014 117.3(10) 5_665 7_566
O008 O202 O014 76.4(6) 6 7_566
O008 O202 O014 43.6(3) . 7_566
O014 O202 O014 77.9(6) 4_564 7_566

loop_
_geom_bond_atom_site_label_1
_geom_bond_atom_site_label_2
_geom_bond_distance
_geom_bond_site_symmetry_2
N1 C121 1.510(14) .
N1 C141 1.52(2) .
N1 C111 1.523(15) .
N1 C131 1.53(2) .
C111 C112 1.505(12) .
C112 C113 1.523(12) .
C113 C114 1.546(13) .
C121 C122 1.509(10) .
C122 C123 1.527(11) .
C123 C124 1.519(13) .
C131 C132 1.512(12) .
C132 C133 1.509(13) .
C133 C134 1.540(14) .
C141 C142 1.521(12) .
C142 C143 1.535(13) .
C143 C144 1.473(14) .
N2 C211 1.518(14) .
C211 C212 1.52(2) .
C212 C213 1.51(2) .
C213 C214 1.54(3) .
N3 C311 1.52(2) .
C311 C312 1.51(3) .
C312 C313 1.51(4) .
C313 C314 1.58(4) .
Cl1 OC12 1.36(5) .
Cl1 OC11 1.42(5) .
Cl1 O101 3.44(5) .
Cl1 O101 3.44(5) 7_466
Cl1 O004 3.45(5) 3_655
Cl1 O020 3.55(5) 2_565
Cl1 O010 3.55(5) 8_656
Cl1 OC2 3.69(5) 5_665
Cl1 Cl2 3.69(5) 5_665
Cl1 O102 3.70(5) 7_466
Cl1 O102 3.75(5) .
OC11 O102 2.718(8) .
OC11 OC12 2.771(4) .
OC11 O010 2.778(4) 8_656
OC11 O101 2.817(7) .
OC11 Cl2 3.025(4) 5_665
OC11 OC2 3.025(4) 5_665
OC12 O102 2.698(8) 7_466
OC12 O020 2.782(4) 2_565
OC12 O004 2.786(4) 3_655
OC12 O101 2.832(7) 7_466
Cl2 O017 2.854(5) .
Cl2 O018 2.948(5) .
Cl2 OC11 3.025(4) 5_665
Cl2 OC11 3.025(4) 2_665
Cl2 Cl1 3.69(5) 5_665
Cl2 Cl1 3.69(5) 2_665
Cl3 O021 2.802(4) 6
Cl3 O021 2.802(4) .
Cl3 O005 2.911(6) .
Cl3 O006 2.914(6) .
Cl4 O101 2.894(7) 1_545
Cl4 O101 2.895(7) 7_456
Cl4 O101 2.895(7) 8_656
Cl4 O101 2.895(7) 2_565
OC4 O101 2.894(7) 1_545
OC4 O101 2.895(7) 7_456
OC4 O101 2.895(7) 8_656
OC4 O101 2.895(7) 2_565
O001 O009 2.723(5) .
O001 O015 2.746(5) 2_665
O001 O202 2.835(12) 5_665
O001 O021 2.875(5) 7_566
O001 O201 2.916(8) 5_665
O002 O008 2.817(3) 8_656
O002 O008 2.817(3) 2_665
O002 O008 2.817(3) .
O002 O008 2.817(3) 7_566
O003 O011 2.772(6) 5_665
O003 O007 2.776(4) 5_655
O003 O007 2.776(4) 2_655
O003 O004 2.798(6) 5_665
O004 OC12 2.786(4) 7_566
O004 OC12 2.786(4) 4_564
O004 O003 2.798(6) 5_665
O004 O006 2.847(6) 5_665
O004 Cl1 3.45(5) 4_564
O004 Cl1 3.45(5) 7_566
O005 O009 2.801(4) 2_665
O005 O009 2.801(4) 5_665
O005 O011 2.821(6) 5_665
O006 O010 2.812(4) 5_665
O006 O010 2.812(4) 2_665
O006 O004 2.847(6) 5_665
O007 O016 2.741(4) .
O007 O020 2.756(4) 8_656
O007 O012 2.768(4) 8_646
O007 O003 2.776(4) 5_655
O008 O014 2.779(4) 7_566
O008 O009 2.805(4) 2_665
O008 O008 2.872(6) 6
O008 O202 3.69(3) .
O009 O014 2.764(4) .
O009 O005 2.801(4) 5_665
O009 O008 2.805(4) 2_665
O009 O202 3.61(3) 5_665
O010 O013 2.760(4) 7_566
O010 OC11 2.778(4) 7_566
O010 O006 2.812(4) 5_665
O010 O020 2.817(4) 2_665
O010 Cl1 3.55(5) 7_566
O011 O003 2.772(6) 5_665
O011 O015 2.780(4) 5_665
O011 O015 2.780(4) 2_665
O011 O005 2.821(6) 5_665
O012 O012 2.758(6) 2_765
O012 O015 2.764(4) 8_656
O012 O022 2.765(3) 5_665
O012 O007 2.768(4) 7_666
O013 O018 2.756(4) 5_665
O013 O010 2.760(4) 8_656
O013 O016 2.763(4) 2_665
O013 O021 2.803(4) 7_566
O013 O201 3.668(14) 5_665
O014 O019 2.753(4) 3_655
O014 O008 2.779(4) 8_656
O014 O021 2.823(5) 2_665
O014 O202 3.79(2) 3_655
O015 O001 2.746(5) 2_665
O015 O012 2.764(4) 7_566
O015 O016 2.766(4) .
O015 O011 2.780(4) 5_665
O016 O016 2.745(6) 6
O016 O013 2.763(4) 2_665
O016 O201 3.555(16) .
O017 O022 2.864(6) 5_665
O017 O020 2.881(4) 1_655
O017 O020 2.881(4) 6_655
O018 O019 2.739(7) .
O018 O013 2.756(4) 2_665
O018 O013 2.756(4) 5_665
O018 O201 3.617(16) .
O019 O014 2.753(4) 4_564
O019 O014 2.753(4) 7_566
O019 O202 2.87(3) .
O019 O201 2.879(15) .
O020 O007 2.756(4) 7_566
O020 OC12 2.781(4) 2_565
O020 O010 2.817(4) 2_665
O020 O017 2.881(4) 1_455
O020 Cl1 3.55(5) 2_565
O021 O013 2.803(4) 8_656
O021 O014 2.823(5) 2_665
O021 O001 2.875(5) 8_656
O022 O012 2.765(3) 5_665
O022 O012 2.765(3) 2_665
O022 O017 2.864(6) 5_665
O101 O102 1.164(9) .
O101 O102 2.829(10) 6
O101 OC12 2.832(7) 8_666
O101 OC4 2.895(7) 1_565
O101 Cl4 2.895(7) 1_565
O101 O101 3.274(14) 6
O101 Cl1 3.44(5) 8_666
O102 O102 2.031(15) 6
O102 OC12 2.698(8) 8_666
O102 O101 2.829(10) 6
O102 Cl1 3.70(5) 8_666
O201 O202 0.77(3) .
O201 O001 2.916(8) 5_665
O201 O001 2.916(8) 2_665
O201 O016 3.555(16) 6
O201 O013 3.668(14) 2_665
O201 O013 3.668(14) 5_665
O202 O001 2.835(12) 5_665
O202 O001 2.835(12) 2_665
O202 O009 3.61(3) 2_665
O202 O009 3.61(3) 5_665
O202 O008 3.69(3) 6
O202 O014 3.79(2) 4_564
O202 O014 3.79(2) 7_566
